data_2208639
loop_
_publ_author_name
'Ma, Kuoyan'
'Cheng, Liang'
'Gau, Han-Mou'
'You, Jingsong'

_publ_section_title
;A new chiral ligand:
 2,6-bis[4(<i>S</i>)-isopropyl-1-phenyl-4,5-dihydro-1<i>H</i>-imidazol-2-yl]pyridine
;
_journal_coeditor_code IS6184
_journal_issue 4
_journal_name_full 'Acta Crystallographica Section E'
_journal_page_first o1595
_journal_page_last o1597
_journal_paper_doi 10.1107/S1600536806009846
_journal_volume 62
_journal_year 2006
_chemical_formula_iupac 'C29 H33 N5'
_chemical_formula_moiety 'C29 H33 N5'
_chemical_formula_sum 'C29 H33 N5'
_chemical_formula_weight 451.60
_chemical_name_common 'bis(imidazoline) pyridine'
_chemical_name_systematic
;
2,6-bis[(4S)-isopropyl-1-phenyl-4,5-dihydro-1H-imidazol-2-yl]pyridine
;
_space_group_IT_number 4
_symmetry_cell_setting monoclinic
_symmetry_space_group_name_Hall 'P 2yb'
_symmetry_space_group_name_H-M 'P 1 21 1'
_atom_sites_solution_hydrogens geom
_atom_sites_solution_primary direct
_atom_sites_solution_secondary difmap
_cell_angle_alpha 90.00
_cell_angle_beta 95.909(2)
_cell_angle_gamma 90.00
_cell_formula_units_Z 2
_cell_length_a 9.8090(10)
_cell_length_b 9.2892(10)
_cell_length_c 14.1428(15)
_cell_measurement_reflns_used 3318
_cell_measurement_temperature 293(2)
_cell_measurement_theta_max 24.6
_cell_measurement_theta_min 2.42
_cell_volume 1281.8(2)
_computing_cell_refinement 'SAINT (Siemens, 1996)'
_computing_data_collection 'SMART (Siemens 1996)'
_computing_data_reduction SAINT
_computing_molecular_graphics 'SHELXTL (Bruker, 2000)'
_computing_publication_material SHELXTL
_computing_structure_refinement 'SHELXL97 (Sheldrick, 1997)'
_computing_structure_solution 'SHELXS97 (Sheldrick, 1997)'
_diffrn_ambient_temperature 293(2)
_diffrn_measured_fraction_theta_full 0.995
_diffrn_measured_fraction_theta_max 0.995
_diffrn_measurement_device_type 'Bruker SMART 1000 CCD area-detector'
_diffrn_measurement_method '\f and \w'
_diffrn_radiation_monochromator graphite
_diffrn_radiation_source 'fine-focus sealed tube'
_diffrn_radiation_type MoK\a
_diffrn_radiation_wavelength 0.71073
_diffrn_reflns_av_R_equivalents 0.0280
_diffrn_reflns_av_sigmaI/netI 0.0253
_diffrn_reflns_limit_h_max 11
_diffrn_reflns_limit_h_min -12
_diffrn_reflns_limit_k_max 11
_diffrn_reflns_limit_k_min -10
_diffrn_reflns_limit_l_max 17
_diffrn_reflns_limit_l_min -15
_diffrn_reflns_number 7310
_diffrn_reflns_theta_full 26.04
_diffrn_reflns_theta_max 26.04
_diffrn_reflns_theta_min 2.09
_diffrn_standards_decay_% 0
_diffrn_standards_interval_count 0
_diffrn_standards_interval_time 0
_diffrn_standards_number 0
_exptl_absorpt_coefficient_mu 0.071
_exptl_absorpt_correction_T_max 1.00
_exptl_absorpt_correction_T_min 0.727
_exptl_absorpt_correction_type multi-scan
_exptl_absorpt_process_details '(SADABS; Sheldrick, 1996)'
_exptl_crystal_colour colourless
_exptl_crystal_density_diffrn 1.170
_exptl_crystal_density_method 'not measured'
_exptl_crystal_description block
_exptl_crystal_F_000 484
_exptl_crystal_size_max 0.30
_exptl_crystal_size_mid 0.28
_exptl_crystal_size_min 0.27
_refine_diff_density_max 0.139
_refine_diff_density_min -0.124
_refine_ls_extinction_coef 0.021(3)
_refine_ls_extinction_expression Fc^*^=kFc[1+0.001xFc^2^\l^3^/sin(2\q)]^-1/4^
_refine_ls_extinction_method 'SHELXL97 (Sheldrick, 1997)'
_refine_ls_goodness_of_fit_ref 1.028
_refine_ls_hydrogen_treatment constr
_refine_ls_matrix_type full
_refine_ls_number_parameters 308
_refine_ls_number_reflns 2680
_refine_ls_number_restraints 1
_refine_ls_restrained_S_all 1.028
_refine_ls_R_factor_all 0.0464
_refine_ls_R_factor_gt 0.0348
_refine_ls_shift/su_max 0.000
_refine_ls_shift/su_mean 0.000
_refine_ls_structure_factor_coef Fsqd
_refine_ls_weighting_details 'calc w = 1/[\s^2^(Fo^2^)+(0.0557P)^2^+0.0396P] where P=(Fo^2^+2Fc^2^)/3'
_refine_ls_weighting_scheme calc
_refine_ls_wR_factor_gt 0.0870
_refine_ls_wR_factor_ref 0.0955
_reflns_number_gt 2176
_reflns_number_total 2680
_reflns_threshold_expression I>2\s(I)
_cod_data_source_file is6184.cif
_cod_data_source_block I
_cod_depositor_comments
;
The following automatic conversions were performed:
'_symmetry_cell_setting' value 'Monoclinic' changed to 'monoclinic'
according to '/home/saulius/struct/CIF-dictionaries/cif_core.dic'
dictionary named 'cif_core.dic' version 2.4.1 from 2010-06-29.

Automatic conversion script
Id: cif_fix_enum 1527 2010-12-29 10:47:43Z saulius 

The following automatic conversions were performed:

'_symmetry_cell_setting' value 'Monoclinic' changed to 'monoclinic'
according to /home/saulius/struct/CIF-dictionaries/cif_core.dic
dictionary named 'cif_core.dic' version 2.4.1 from 2010-06-29.

Automatic conversion script
Id: cif_fix_values 1715 2011-07-08 13:25:40Z adriana 
;
_cod_original_sg_symbol_H-M 'P 21'
_cod_database_code 2208639
_cod_database_fobs_code 2208639

loop_
_symmetry_equiv_pos_as_xyz
'x, y, z'
'-x, y+1/2, -z'

loop_
_atom_site_type_symbol
_atom_site_label
_atom_site_fract_x
_atom_site_fract_y
_atom_site_fract_z
_atom_site_U_iso_or_equiv
_atom_site_adp_type
_atom_site_calc_flag
_atom_site_refinement_flags
_atom_site_occupancy
N N1 0.50675(17) 0.30816(19) 0.17934(12) 0.0406(4) Uani d . 1
C C2 0.6206(2) 0.2352(2) 0.16619(15) 0.0411(5) Uani d . 1
C C3 0.6461(3) 0.1752(3) 0.08024(16) 0.0542(6) Uani d . 1
H H3A 0.7245 0.1205 0.0753 0.065 Uiso calc R 1
C C4 0.5532(3) 0.1980(3) 0.00233(17) 0.0597(7) Uani d . 1
H H4A 0.5692 0.1622 -0.0569 0.072 Uiso calc R 1
C C5 0.4362(2) 0.2746(3) 0.01340(16) 0.0517(6) Uani d . 1
H H5A 0.3723 0.2928 -0.0385 0.062 Uiso calc R 1
C C6 0.4146(2) 0.3245(2) 0.10326(14) 0.0416(5) Uani d . 1
C C7 0.7248(2) 0.2166(2) 0.24968(16) 0.0427(5) Uani d . 1
N N8 0.7909(2) 0.3219(2) 0.29077(14) 0.0537(5) Uani d . 1
C C9 0.8839(2) 0.2609(3) 0.36956(17) 0.0511(6) Uani d . 1
H H9A 0.9768 0.2969 0.3648 0.061 Uiso calc R 1
C C10 0.8816(2) 0.0978(3) 0.35187(18) 0.0553(6) Uani d . 1
H H10A 0.9655 0.0656 0.3277 0.066 Uiso calc R 1
H H10B 0.8686 0.0450 0.4094 0.066 Uiso calc R 1
N N11 0.7641(2) 0.0813(2) 0.28064(14) 0.0499(5) Uani d . 1
C C12 0.8386(3) 0.3071(3) 0.46487(18) 0.0594(6) Uani d . 1
H H12A 0.8446 0.4123 0.4675 0.071 Uiso calc R 1
C C13 0.6900(3) 0.2672(4) 0.4743(2) 0.0724(8) Uani d . 1
H H13A 0.6657 0.2981 0.5351 0.109 Uiso calc R 1
H H13B 0.6791 0.1648 0.4688 0.109 Uiso calc R 1
H H13C 0.6314 0.3137 0.4249 0.109 Uiso calc R 1
C C14 0.9342(3) 0.2496(4) 0.5473(2) 0.0804(9) Uani d . 1
H H14A 0.9029 0.2805 0.6061 0.121 Uiso calc R 1
H H14B 1.0251 0.2855 0.5430 0.121 Uiso calc R 1
H H14C 0.9352 0.1463 0.5450 0.121 Uiso calc R 1
C C15 0.6893(2) -0.0492(3) 0.27040(15) 0.0471(5) Uani d . 1
C C16 0.7596(3) -0.1784(3) 0.27537(17) 0.0624(7) Uani d . 1
H H16A 0.8549 -0.1782 0.2818 0.075 Uiso calc R 1
C C17 0.6901(4) -0.3076(3) 0.27089(19) 0.0773(9) Uani d . 1
H H17A 0.7386 -0.3938 0.2760 0.093 Uiso calc R 1
C C18 0.5483(4) -0.3095(3) 0.2588(2) 0.0822(10) Uani d . 1
H H18A 0.5008 -0.3963 0.2547 0.099 Uiso calc R 1
C C19 0.4798(3) -0.1823(4) 0.2531(2) 0.0796(9) Uani d . 1
H H19A 0.3846 -0.1831 0.2444 0.096 Uiso calc R 1
C C20 0.5474(3) -0.0518(3) 0.25995(19) 0.0603(6) Uani d . 1
H H20A 0.4980 0.0338 0.2575 0.072 Uiso calc R 1
C C21 0.2835(2) 0.3975(2) 0.11575(15) 0.0438(5) Uani d . 1
N N22 0.20546(19) 0.4393(3) 0.04335(14) 0.0564(5) Uani d . 1
C C23 0.0857(2) 0.5106(3) 0.07685(19) 0.0579(7) Uani d . 1
H H23A 0.0918 0.6139 0.0639 0.070 Uiso calc R 1
C C24 0.1014(3) 0.4885(4) 0.1849(2) 0.0735(8) Uani d . 1
H H24A 0.0907 0.5786 0.2180 0.088 Uiso calc R 1
H H24B 0.0350 0.4196 0.2038 0.088 Uiso calc R 1
N N25 0.24248(19) 0.4327(2) 0.20411(14) 0.0515(5) Uani d . 1
C C26 -0.0479(2) 0.4542(3) 0.0261(2) 0.0681(7) Uani d . 1
H H26A -0.0553 0.3521 0.0422 0.082 Uiso calc R 1
C C27 -0.0466(4) 0.4653(6) -0.0813(3) 0.1067(13) Uani d . 1
H H27A -0.1315 0.4292 -0.1121 0.160 Uiso calc R 1
H H27B 0.0280 0.4095 -0.1007 0.160 Uiso calc R 1
H H27C -0.0356 0.5642 -0.0988 0.160 Uiso calc R 1
C C28 -0.1700(3) 0.5312(4) 0.0599(3) 0.0955(12) Uani d . 1
H H28A -0.2529 0.4939 0.0269 0.143 Uiso calc R 1
H H28B -0.1634 0.6324 0.0473 0.143 Uiso calc R 1
H H28C -0.1711 0.5163 0.1270 0.143 Uiso calc R 1
C C29 0.2695(2) 0.3473(3) 0.28815(15) 0.0464(5) Uani d . 1
C C30 0.3057(3) 0.4146(3) 0.37361(18) 0.0639(7) Uani d . 1
H H30A 0.3162 0.5140 0.3758 0.077 Uiso calc R 1
C C31 0.3265(3) 0.3343(4) 0.45665(19) 0.0756(9) Uani d . 1
H H31A 0.3508 0.3806 0.5142 0.091 Uiso calc R 1
C C32 0.3116(3) 0.1885(4) 0.4547(2) 0.0733(8) Uani d . 1
H H32A 0.3261 0.1351 0.5104 0.088 Uiso calc R 1
C C33 0.2747(3) 0.1213(3) 0.3691(2) 0.0703(8) Uani d . 1
H H33A 0.2642 0.0218 0.3671 0.084 Uiso calc R 1
C C34 0.2531(3) 0.2005(3) 0.28623(17) 0.0571(6) Uani d . 1
H H34A 0.2274 0.1541 0.2289 0.068 Uiso calc R 1

loop_
_atom_site_aniso_label
_atom_site_aniso_U_11
_atom_site_aniso_U_22
_atom_site_aniso_U_33
_atom_site_aniso_U_12
_atom_site_aniso_U_13
_atom_site_aniso_U_23
N1 0.0426(9) 0.0388(9) 0.0407(9) 0.0002(8) 0.0051(7) 0.0034(8)
C2 0.0428(11) 0.0363(11) 0.0444(11) 0.0010(9) 0.0049(9) 0.0022(9)
C3 0.0543(13) 0.0587(15) 0.0503(14) 0.0118(12) 0.0086(11) -0.0032(12)
C4 0.0640(15) 0.0722(17) 0.0436(13) 0.0087(14) 0.0085(11) -0.0071(13)
C5 0.0533(13) 0.0585(15) 0.0425(12) 0.0011(11) 0.0015(9) 0.0023(11)
C6 0.0422(10) 0.0401(11) 0.0425(11) -0.0036(9) 0.0042(8) 0.0070(10)
C7 0.0418(11) 0.0392(12) 0.0475(12) 0.0019(9) 0.0069(9) 0.0006(10)
N8 0.0548(11) 0.0452(10) 0.0592(12) -0.0057(9) -0.0029(9) 0.0003(10)
C9 0.0434(12) 0.0501(13) 0.0580(14) -0.0052(10) -0.0034(10) 0.0010(11)
C10 0.0498(13) 0.0512(14) 0.0621(15) 0.0070(11) -0.0078(11) -0.0046(12)
N11 0.0521(11) 0.0381(10) 0.0562(12) 0.0038(8) -0.0107(9) 0.0000(9)
C12 0.0601(14) 0.0520(14) 0.0638(15) -0.0051(12) -0.0042(11) -0.0079(13)
C13 0.0656(16) 0.088(2) 0.0644(17) 0.0013(16) 0.0092(13) -0.0066(16)
C14 0.0797(19) 0.094(2) 0.0628(17) -0.0081(18) -0.0131(14) -0.0120(17)
C15 0.0636(14) 0.0388(12) 0.0377(11) 0.0019(11) -0.0009(10) -0.0015(10)
C16 0.0856(18) 0.0440(13) 0.0545(14) 0.0106(14) -0.0080(13) -0.0021(12)
C17 0.139(3) 0.0369(14) 0.0542(16) 0.0072(16) 0.0004(18) -0.0010(12)
C18 0.135(3) 0.0515(18) 0.0597(17) -0.0289(19) 0.0093(19) -0.0038(14)
C19 0.086(2) 0.070(2) 0.082(2) -0.0245(18) 0.0082(16) 0.0036(17)
C20 0.0650(16) 0.0475(14) 0.0685(16) -0.0032(12) 0.0067(13) 0.0015(13)
C21 0.0433(11) 0.0450(12) 0.0437(12) -0.0013(9) 0.0070(9) 0.0091(10)
N22 0.0452(10) 0.0709(14) 0.0533(11) 0.0083(10) 0.0057(8) 0.0196(11)
C23 0.0515(14) 0.0581(14) 0.0644(16) 0.0127(11) 0.0067(12) 0.0194(13)
C24 0.0612(16) 0.090(2) 0.0702(17) 0.0290(16) 0.0127(13) 0.0146(16)
N25 0.0498(10) 0.0555(12) 0.0492(11) 0.0124(9) 0.0056(8) 0.0044(9)
C26 0.0498(13) 0.0617(16) 0.091(2) 0.0050(13) -0.0014(13) 0.0223(16)
C27 0.081(2) 0.145(4) 0.088(2) 0.005(3) -0.0225(18) 0.015(3)
C28 0.0559(17) 0.086(2) 0.144(3) 0.0167(16) 0.0094(19) 0.018(2)
C29 0.0429(11) 0.0533(15) 0.0435(12) 0.0032(10) 0.0073(9) 0.0012(10)
C30 0.0758(17) 0.0652(17) 0.0515(15) 0.0007(14) 0.0098(12) -0.0082(12)
C31 0.0799(19) 0.104(3) 0.0434(15) 0.0015(19) 0.0064(13) -0.0072(17)
C32 0.0696(17) 0.099(3) 0.0526(16) 0.0096(17) 0.0132(13) 0.0197(17)
C33 0.0753(18) 0.0633(18) 0.074(2) -0.0013(14) 0.0165(15) 0.0159(14)
C34 0.0613(15) 0.0589(16) 0.0507(14) -0.0061(13) 0.0044(11) 0.0008(12)

loop_
_atom_type_symbol
_atom_type_description
_atom_type_scat_dispersion_real
_atom_type_scat_dispersion_imag
_atom_type_scat_source
C C 0.0033 0.0016 'International Tables Vol C Tables 4.2.6.8 and 6.1.1.4'
H H 0.0000 0.0000 'International Tables Vol C Tables 4.2.6.8 and 6.1.1.4'
N N 0.0061 0.0033 'International Tables Vol C Tables 4.2.6.8 and 6.1.1.4'

loop_
_geom_angle_atom_site_label_1
_geom_angle_atom_site_label_2
_geom_angle_atom_site_label_3
_geom_angle
_geom_angle_publ_flag
C2 N1 C6 116.76(17) no
N1 C2 C3 123.8(2) no
N1 C2 C7 117.61(18) no
C3 C2 C7 118.61(18) no
C4 C3 C2 118.6(2) no
C4 C3 H3A 120.7 no
C2 C3 H3A 120.7 no
C3 C4 C5 118.9(2) no
C3 C4 H4A 120.6 no
C5 C4 H4A 120.6 no
C4 C5 C6 119.0(2) no
C4 C5 H5A 120.5 no
C6 C5 H5A 120.5 no
N1 C6 C5 122.8(2) no
N1 C6 C21 118.59(18) no
C5 C6 C21 118.56(19) no
N8 C7 N11 116.3(2) no
N8 C7 C2 123.08(19) no
N11 C7 C2 120.37(18) no
C7 N8 C9 107.1(2) no
N8 C9 C12 110.2(2) no
N8 C9 C10 104.97(19) no
C12 C9 C10 114.9(2) no
N8 C9 H9A 108.8 no
C12 C9 H9A 108.8 no
C10 C9 H9A 108.8 no
N11 C10 C9 102.31(18) no
N11 C10 H10A 111.3 no
C9 C10 H10A 111.3 no
N11 C10 H10B 111.3 no
C9 C10 H10B 111.3 no
H10A C10 H10B 109.2 no
C7 N11 C15 128.73(18) yes
C7 N11 C10 107.45(18) yes
C15 N11 C10 121.63(19) yes
C14 C12 C13 111.7(2) no
C14 C12 C9 111.6(2) no
C13 C12 C9 112.2(2) no
C14 C12 H12A 107.0 no
C13 C12 H12A 107.0 no
C9 C12 H12A 107.0 no
C12 C13 H13A 109.5 no
C12 C13 H13B 109.5 no
H13A C13 H13B 109.5 no
C12 C13 H13C 109.5 no
H13A C13 H13C 109.5 no
H13B C13 H13C 109.5 no
C12 C14 H14A 109.5 no
C12 C14 H14B 109.5 no
H14A C14 H14B 109.5 no
C12 C14 H14C 109.5 no
H14A C14 H14C 109.5 no
H14B C14 H14C 109.5 no
C16 C15 C20 118.7(2) no
C16 C15 N11 119.2(2) no
C20 C15 N11 122.0(2) no
C17 C16 C15 120.8(3) no
C17 C16 H16A 119.6 no
C15 C16 H16A 119.6 no
C16 C17 C18 120.2(3) no
C16 C17 H17A 119.9 no
C18 C17 H17A 119.9 no
C19 C18 C17 118.7(3) no
C19 C18 H18A 120.6 no
C17 C18 H18A 120.6 no
C18 C19 C20 122.0(3) no
C18 C19 H19A 119.0 no
C20 C19 H19A 119.0 no
C19 C20 C15 119.5(3) no
C19 C20 H20A 120.2 no
C15 C20 H20A 120.2 no
N22 C21 N25 116.5(2) no
N22 C21 C6 120.1(2) no
N25 C21 C6 123.37(19) no
C21 N22 C23 108.2(2) no
N22 C23 C26 111.8(2) no
N22 C23 C24 105.01(18) no
C26 C23 C24 114.7(2) no
N22 C23 H23A 108.4 no
C26 C23 H23A 108.4 no
C24 C23 H23A 108.4 no
N25 C24 C23 103.1(2) no
N25 C24 H24A 111.1 no
C23 C24 H24A 111.1 no
N25 C24 H24B 111.1 no
C23 C24 H24B 111.1 no
H24A C24 H24B 109.1 no
C21 N25 C29 124.78(19) yes
C21 N25 C24 105.62(19) yes
C29 N25 C24 115.96(19) yes
C28 C26 C23 111.1(3) no
C28 C26 C27 111.8(3) no
C23 C26 C27 110.6(2) no
C28 C26 H26A 107.7 no
C23 C26 H26A 107.7 no
C27 C26 H26A 107.7 no
C26 C27 H27A 109.5 no
C26 C27 H27B 109.5 no
H27A C27 H27B 109.5 no
C26 C27 H27C 109.5 no
H27A C27 H27C 109.5 no
H27B C27 H27C 109.5 no
C26 C28 H28A 109.5 no
C26 C28 H28B 109.5 no
H28A C28 H28B 109.5 no
C26 C28 H28C 109.5 no
H28A C28 H28C 109.5 no
H28B C28 H28C 109.5 no
C34 C29 C30 119.2(2) no
C34 C29 N25 121.5(2) no
C30 C29 N25 119.2(2) no
C29 C30 C31 120.1(3) no
C29 C30 H30A 119.9 no
C31 C30 H30A 119.9 no
C32 C31 C30 120.7(3) no
C32 C31 H31A 119.6 no
C30 C31 H31A 119.6 no
C31 C32 C33 119.2(3) no
C31 C32 H32A 120.4 no
C33 C32 H32A 120.4 no
C32 C33 C34 120.5(3) no
C32 C33 H33A 119.8 no
C34 C33 H33A 119.8 no
C29 C34 C33 120.3(3) no
C29 C34 H34A 119.8 no
C33 C34 H34A 119.8 no

loop_
_geom_bond_atom_site_label_1
_geom_bond_atom_site_label_2
_geom_bond_distance
_geom_bond_publ_flag
N1 C2 1.336(3) yes
N1 C6 1.341(3) yes
C2 C3 1.383(3) no
C2 C7 1.490(3) yes
C3 C4 1.372(3) no
C3 H3A 0.9300 no
C4 C5 1.373(3) no
C4 H4A 0.9300 no
C5 C6 1.389(3) no
C5 H5A 0.9300 no
C6 C21 1.480(3) yes
N8 C7 1.280(3) yes
N8 C9 1.478(3) yes
N11 C7 1.373(3) yes
C9 C12 1.523(3) no
C9 C10 1.535(4) no
C9 H9A 0.9800 no
N11 C10 1.459(3) yes
C10 H10A 0.9700 no
C10 H10B 0.9700 no
N11 C15 1.416(3) yes
C12 C14 1.516(4) no
C12 C13 1.523(4) no
C12 H12A 0.9800 no
C13 H13A 0.9600 no
C13 H13B 0.9600 no
C13 H13C 0.9600 no
C14 H14A 0.9600 no
C14 H14B 0.9600 no
C14 H14C 0.9600 no
C15 C16 1.383(3) no
C15 C20 1.385(3) no
C16 C17 1.379(4) no
C16 H16A 0.9300 no
C17 C18 1.384(5) no
C17 H17A 0.9300 no
C18 C19 1.357(5) no
C18 H18A 0.9300 no
C19 C20 1.381(4) no
C19 H19A 0.9300 no
C20 H20A 0.9300 no
N22 C21 1.274(3) yes
N22 C23 1.469(3) yes
N25 C21 1.391(3) yes
C23 C26 1.521(4) no
C23 C24 1.534(4) no
C23 H23A 0.9800 no
N25 C24 1.476(3) yes
C24 H24A 0.9700 no
C24 H24B 0.9700 no
N25 C29 1.431(3) yes
C26 C28 1.514(4) no
C26 C27 1.524(5) no
C26 H26A 0.9800 no
C27 H27A 0.9600 no
C27 H27B 0.9600 no
C27 H27C 0.9600 no
C28 H28A 0.9600 no
C28 H28B 0.9600 no
C28 H28C 0.9600 no
C29 C34 1.374(4) no
C29 C30 1.374(3) no
C30 C31 1.388(4) no
C30 H30A 0.9300 no
C31 C32 1.362(5) no
C31 H31A 0.9300 no
C32 C33 1.377(4) no
C32 H32A 0.9300 no
C33 C34 1.382(4) no
C33 H33A 0.9300 no
C34 H34A 0.9300 no

loop_
_cod_related_entry_id
_cod_related_entry_database
_cod_related_entry_code
1 ChemSpider 17228959
